data_7211908
loop_
_publ_author_name
'Jia, Juan'
'Shao, Min'
'Jia, Tiantian'
'Zhu, Shourong'
'Zhao, Yongmei'
'Xing, Feifei'
'Li, Mingxing'

_publ_section_title
;
 Coordination polymers of biphenyl-2,4,2&#x2032;,4&#x2032;-tetracarboxylic
 acid---synthesis, structures and adsorption properties
;
_journal_issue 5
_journal_name_full CrystEngComm
_journal_page_first 1548
_journal_paper_doi 10.1039/b916984a
_journal_volume 12
_journal_year 2010
_chemical_formula_sum 'C31 H20 N3 O9 Zn2'
_chemical_formula_weight 709.24
_chemical_name_systematic
;
?
;
_space_group_IT_number 14
_symmetry_cell_setting monoclinic
_symmetry_space_group_name_Hall '-P 2yn'
_symmetry_space_group_name_H-M 'P 1 21/n 1'
_atom_sites_solution_hydrogens geom
_atom_sites_solution_primary direct
_atom_sites_solution_secondary difmap
_audit_creation_method SHELXL-97
_cell_angle_alpha 90.00
_cell_angle_beta 94.7020(10)
_cell_angle_gamma 90.00
_cell_formula_units_Z 4
_cell_length_a 8.2087(7)
_cell_length_b 14.9912(13)
_cell_length_c 21.9789(19)
_cell_measurement_reflns_used 4895
_cell_measurement_temperature 296(2)
_cell_measurement_theta_max 26.59
_cell_measurement_theta_min 2.30
_cell_volume 2695.6(4)
_computing_cell_refinement 'Bruker SMART'
_computing_data_collection 'Bruker SMART'
_computing_data_reduction 'Bruker SAINT'
_computing_molecular_graphics 'Bruker SHELXTL'
_computing_publication_material 'Bruker SHELXTL'
_computing_structure_refinement 'SHELXL-97 (Sheldrick, 1997)'
_computing_structure_solution 'SHELXS-97 (Sheldrick, 1990)'
_diffrn_ambient_temperature 296(2)
_diffrn_measured_fraction_theta_full 0.993
_diffrn_measured_fraction_theta_max 0.993
_diffrn_measurement_device_type 'CCD area detector'
_diffrn_measurement_method 'phi and omega scans'
_diffrn_radiation_monochromator graphite
_diffrn_radiation_source 'fine-focus sealed tube'
_diffrn_radiation_type MoK\a
_diffrn_radiation_wavelength 0.71073
_diffrn_reflns_av_R_equivalents 0.0311
_diffrn_reflns_av_sigmaI/netI 0.0360
_diffrn_reflns_limit_h_max 9
_diffrn_reflns_limit_h_min -8
_diffrn_reflns_limit_k_max 16
_diffrn_reflns_limit_k_min -17
_diffrn_reflns_limit_l_max 26
_diffrn_reflns_limit_l_min -26
_diffrn_reflns_number 13806
_diffrn_reflns_theta_full 25.05
_diffrn_reflns_theta_max 25.05
_diffrn_reflns_theta_min 2.30
_exptl_absorpt_coefficient_mu 1.846
_exptl_absorpt_correction_T_max 0.8369
_exptl_absorpt_correction_T_min 0.7692
_exptl_absorpt_correction_type multi-scan
_exptl_absorpt_process_details sadabs
_exptl_crystal_colour 'pale yellow'
_exptl_crystal_density_diffrn 1.748
_exptl_crystal_density_method 'not measured'
_exptl_crystal_description block
_exptl_crystal_F_000 1436
_exptl_crystal_size_max 0.15
_exptl_crystal_size_mid 0.10
_exptl_crystal_size_min 0.10
_refine_diff_density_max 0.480
_refine_diff_density_min -0.691
_refine_diff_density_rms 0.077
_refine_ls_extinction_method none
_refine_ls_goodness_of_fit_ref 1.068
_refine_ls_hydrogen_treatment constr
_refine_ls_matrix_type full
_refine_ls_number_parameters 424
_refine_ls_number_reflns 4748
_refine_ls_number_restraints 1
_refine_ls_restrained_S_all 1.069
_refine_ls_R_factor_all 0.0461
_refine_ls_R_factor_gt 0.0355
_refine_ls_shift/su_max 0.001
_refine_ls_shift/su_mean 0.000
_refine_ls_structure_factor_coef Fsqd
_refine_ls_weighting_details 'calc w=1/[\s^2^(Fo^2^)+(0.0495P)^2^+3.0752P] where P=(Fo^2^+2Fc^2^)/3'
_refine_ls_weighting_scheme calc
_refine_ls_wR_factor_gt 0.0959
_refine_ls_wR_factor_ref 0.1020
_reflns_number_gt 3924
_reflns_number_total 4748
_reflns_threshold_expression >2sigma(I)
_cod_data_source_file b916984a.txt
_cod_data_source_block complex_3
_cod_depositor_comments
;
The following automatic conversions were performed:

'_symmetry_cell_setting' value 'Monoclinic' changed to 'monoclinic'
according to /home/saulius/struct/CIF-dictionaries/cif_core.dic
dictionary named 'cif_core.dic' version 2.4.2 from 2011-04-26.

Automatic conversion script
Id: cif_fix_values 1891 2012-01-12 08:04:46Z andrius 
;
_cod_original_sg_symbol_H-M P2(1)/n
_cod_database_code 7211908

loop_
_symmetry_equiv_pos_as_xyz
'x, y, z'
'-x+1/2, y+1/2, -z+1/2'
'-x, -y, -z'
'x-1/2, -y-1/2, z-1/2'

loop_
_atom_site_label
_atom_site_type_symbol
_atom_site_fract_x
_atom_site_fract_y
_atom_site_fract_z
_atom_site_U_iso_or_equiv
_atom_site_adp_type
_atom_site_occupancy
_atom_site_symmetry_multiplicity
_atom_site_calc_flag
_atom_site_refinement_flags
Zn1 Zn 0.67436(5) -0.08091(2) -0.135064(17) 0.02372(13) Uani 1 1 d .
Zn2 Zn 0.96638(5) 0.73276(3) 0.257169(18) 0.02700(13) Uani 1 1 d .
C1 C 1.0030(4) 0.5342(2) 0.24285(15) 0.0263(8) Uani 1 1 d .
C2 C 0.9740(4) 0.4539(2) 0.20235(15) 0.0251(7) Uani 1 1 d .
C3 C 1.0687(4) 0.3782(2) 0.21262(15) 0.0265(8) Uani 1 1 d .
H3 H 1.1457 0.3766 0.2461 0.032 Uiso 1 1 calc R
C4 C 1.0522(4) 0.3044(2) 0.17442(15) 0.0245(7) Uani 1 1 d .
C5 C 0.9306(4) 0.3047(2) 0.12557(15) 0.0248(7) Uani 1 1 d .
C6 C 0.8346(4) 0.3807(2) 0.11672(16) 0.0302(8) Uani 1 1 d .
H6 H 0.7520 0.3813 0.0851 0.036 Uiso 1 1 calc R
C7 C 0.8579(4) 0.4551(2) 0.15332(16) 0.0288(8) Uani 1 1 d .
H7 H 0.7953 0.5060 0.1449 0.035 Uiso 1 1 calc R
C8 C 1.1715(4) 0.2288(2) 0.18543(16) 0.0272(8) Uani 1 1 d .
C9 C 0.8970(4) 0.2309(2) 0.08055(15) 0.0250(7) Uani 1 1 d .
C10 C 0.7543(4) 0.1802(2) 0.07942(14) 0.0237(7) Uani 1 1 d .
C11 C 0.6357(5) 0.1884(2) 0.12748(15) 0.0264(8) Uani 1 1 d .
C12 C 0.7194(4) 0.1179(2) 0.03311(15) 0.0274(8) Uani 1 1 d .
H12 H 0.6244 0.0840 0.0328 0.033 Uiso 1 1 calc R
C13 C 0.8240(4) 0.1057(2) -0.01240(15) 0.0281(8) Uani 1 1 d .
C14 C 0.9648(5) 0.1569(3) -0.01168(17) 0.0380(9) Uani 1 1 d .
H14 H 1.0356 0.1497 -0.0423 0.046 Uiso 1 1 calc R
C15 C 1.0005(5) 0.2184(2) 0.03405(17) 0.0350(9) Uani 1 1 d .
H15 H 1.0954 0.2523 0.0339 0.042 Uiso 1 1 calc R
C16 C 0.7841(5) 0.0396(2) -0.06292(17) 0.0332(9) Uani 1 1 d .
C17 C 1.0484(6) 0.9163(3) 0.3185(3) 0.0613(14) Uani 1 1 d .
H17 H 1.0950 0.8828 0.3510 0.074 Uiso 1 1 calc R
C18 C 1.0608(7) 1.0085(4) 0.3207(3) 0.0805(19) Uani 1 1 d .
H18 H 1.1127 1.0367 0.3546 0.097 Uiso 1 1 calc R
C19 C 0.9950(10) 1.0577(4) 0.2718(4) 0.096(3) Uani 1 1 d .
H19 H 1.0037 1.1196 0.2721 0.115 Uiso 1 1 calc R
C20 C 0.9174(8) 1.0154(3) 0.2232(3) 0.0779(19) Uani 1 1 d .
H20 H 0.8731 1.0479 0.1898 0.094 Uiso 1 1 calc R
C21 C 0.9046(6) 0.9225(3) 0.2238(2) 0.0492(12) Uani 1 1 d .
C22 C 0.8176(6) 0.8713(3) 0.1746(2) 0.0463(11) Uani 1 1 d .
C23 C 0.7244(7) 0.9098(4) 0.1260(3) 0.0701(17) Uani 1 1 d .
H23 H 0.7152 0.9716 0.1234 0.084 Uiso 1 1 calc R
C24 C 0.6475(7) 0.8584(5) 0.0826(3) 0.0789(19) Uani 1 1 d .
H24 H 0.5862 0.8842 0.0497 0.095 Uiso 1 1 calc R
C25 C 0.6601(7) 0.7690(4) 0.0873(2) 0.0719(16) Uani 1 1 d .
H25 H 0.6064 0.7325 0.0579 0.086 Uiso 1 1 calc R
C26 C 0.7531(6) 0.7322(3) 0.1359(2) 0.0566(13) Uani 1 1 d .
H26 H 0.7609 0.6704 0.1387 0.068 Uiso 1 1 calc R
C27 C 0.2183(10) 0.1404(6) 0.4509(3) 0.102(2) Uani 1 1 d G
H27 H 0.2181 0.2015 0.4437 0.122 Uiso 1 1 calc R
C28 C 0.3591(15) 0.0927(7) 0.4367(5) 0.161(5) Uani 1 1 d GD
H28 H 0.4492 0.1177 0.4201 0.193 Uiso 1 1 calc R
C29 C 0.3427(12) 0.0023(7) 0.4513(5) 0.176(5) Uani 1 1 d GD
H29 H 0.4288 -0.0345 0.4424 0.211 Uiso 1 1 calc R
C30 C 0.2115(12) -0.0404(6) 0.4781(4) 0.127(3) Uani 1 1 d G
H30 H 0.2142 -0.1004 0.4889 0.153 Uiso 1 1 calc R
C31 C 0.0728(9) 0.0169(5) 0.4874(3) 0.0881(19) Uani 1 1 d G
N1 N 0.9718(4) 0.8745(2) 0.27103(17) 0.0434(9) Uani 1 1 d .
N2 N 0.8321(4) 0.7820(2) 0.17896(15) 0.0410(8) Uani 1 1 d .
N3 N 0.0780(8) 0.1043(4) 0.4749(3) 0.1011(18) Uani 1 1 d G
O1 O 0.9626(3) 0.60807(16) 0.22075(11) 0.0339(6) Uani 1 1 d .
O2 O 1.0659(4) 0.51846(17) 0.29593(11) 0.0400(7) Uani 1 1 d .
O3 O 1.1499(3) 0.16086(15) 0.15285(12) 0.0334(6) Uani 1 1 d .
O4 O 1.2853(3) 0.23878(17) 0.22675(12) 0.0362(6) Uani 1 1 d .
O5 O 0.6919(3) 0.20783(17) 0.18084(11) 0.0344(6) Uani 1 1 d .
O6 O 0.4864(3) 0.17571(17) 0.11204(12) 0.0362(6) Uani 1 1 d .
O7 O 0.6682(3) -0.01478(17) -0.05737(12) 0.0406(7) Uani 1 1 d .
O8 O 0.8603(4) 0.0404(2) -0.10909(13) 0.0593(9) Uani 1 1 d .
O9 O 0.2815(17) 0.2691(7) 0.3545(4) 0.126(4) Uani 0.50 1 d P

loop_
_atom_site_aniso_label
_atom_site_aniso_U_11
_atom_site_aniso_U_22
_atom_site_aniso_U_33
_atom_site_aniso_U_23
_atom_site_aniso_U_13
_atom_site_aniso_U_12
Zn1 0.0313(2) 0.0180(2) 0.0215(2) -0.00317(15) -0.00013(16) 0.00125(16)
Zn2 0.0355(3) 0.0189(2) 0.0263(2) -0.00049(16) 0.00065(18) 0.00156(17)
C1 0.0254(19) 0.026(2) 0.0275(19) -0.0069(15) 0.0042(15) -0.0016(15)
C2 0.0299(19) 0.0184(17) 0.0272(18) -0.0045(14) 0.0031(15) -0.0007(14)
C3 0.0300(19) 0.0214(18) 0.0274(18) -0.0056(14) -0.0022(15) -0.0010(14)
C4 0.0260(18) 0.0200(17) 0.0273(18) -0.0037(14) 0.0014(15) -0.0004(14)
C5 0.0307(19) 0.0190(17) 0.0253(17) -0.0043(14) 0.0067(15) -0.0059(14)
C6 0.033(2) 0.0269(19) 0.0288(18) -0.0043(15) -0.0109(16) 0.0010(15)
C7 0.035(2) 0.0186(17) 0.0312(18) -0.0028(15) -0.0030(16) 0.0038(15)
C8 0.0281(19) 0.0218(18) 0.0322(19) -0.0013(15) 0.0051(16) -0.0016(14)
C9 0.0291(19) 0.0186(17) 0.0265(17) -0.0032(14) -0.0024(15) 0.0000(14)
C10 0.0305(19) 0.0183(17) 0.0217(16) -0.0020(13) -0.0021(14) 0.0000(14)
C11 0.040(2) 0.0128(16) 0.0270(18) -0.0005(14) 0.0035(16) -0.0023(14)
C12 0.034(2) 0.0198(17) 0.0277(18) -0.0035(14) 0.0000(15) -0.0030(15)
C13 0.036(2) 0.0225(18) 0.0254(18) -0.0066(15) -0.0008(15) -0.0003(15)
C14 0.039(2) 0.041(2) 0.036(2) -0.0141(18) 0.0118(18) -0.0035(18)
C15 0.035(2) 0.033(2) 0.038(2) -0.0104(17) 0.0060(17) -0.0102(16)
C16 0.040(2) 0.028(2) 0.030(2) -0.0092(16) -0.0040(17) 0.0051(17)
C17 0.058(3) 0.047(3) 0.080(4) -0.025(3) 0.018(3) -0.007(2)
C18 0.083(4) 0.059(4) 0.106(5) -0.042(4) 0.044(4) -0.025(3)
C19 0.143(6) 0.032(3) 0.124(6) -0.022(4) 0.088(5) -0.024(3)
C20 0.120(5) 0.030(3) 0.093(4) 0.013(3) 0.061(4) 0.006(3)
C21 0.064(3) 0.027(2) 0.061(3) 0.010(2) 0.036(2) 0.012(2)
C22 0.055(3) 0.036(2) 0.051(3) 0.016(2) 0.025(2) 0.019(2)
C23 0.079(4) 0.065(4) 0.069(4) 0.033(3) 0.024(3) 0.042(3)
C24 0.067(4) 0.111(5) 0.058(3) 0.028(4) 0.000(3) 0.040(4)
C25 0.062(3) 0.098(5) 0.054(3) 0.009(3) -0.009(3) 0.004(3)
C26 0.071(3) 0.055(3) 0.041(3) 0.008(2) -0.010(2) 0.002(2)
C27 0.114(6) 0.095(6) 0.098(5) -0.004(4) 0.015(5) -0.034(5)
C28 0.172(11) 0.099(7) 0.203(11) -0.053(8) -0.038(9) 0.041(7)
C29 0.101(7) 0.269(16) 0.167(10) -0.061(11) 0.069(7) 0.025(9)
C30 0.151(8) 0.098(6) 0.140(7) 0.000(5) 0.055(6) 0.036(6)
C31 0.111(6) 0.074(4) 0.081(4) -0.003(3) 0.019(4) 0.003(4)
N1 0.043(2) 0.0274(18) 0.062(2) -0.0085(17) 0.0150(18) 0.0010(15)
N2 0.052(2) 0.0341(19) 0.0365(18) 0.0092(15) 0.0033(16) 0.0080(16)
N3 0.121(5) 0.084(4) 0.096(4) -0.006(3) -0.006(4) 0.003(4)
O1 0.0460(16) 0.0169(13) 0.0373(14) -0.0048(11) -0.0055(12) 0.0034(11)
O2 0.0625(19) 0.0241(14) 0.0312(14) -0.0065(11) -0.0091(13) -0.0017(12)
O3 0.0348(14) 0.0205(13) 0.0445(15) -0.0125(12) 0.0001(12) 0.0032(11)
O4 0.0353(15) 0.0307(14) 0.0410(15) -0.0064(12) -0.0066(12) 0.0060(11)
O5 0.0438(16) 0.0348(14) 0.0250(13) -0.0058(11) 0.0052(12) -0.0045(12)
O6 0.0339(15) 0.0356(15) 0.0392(15) 0.0011(12) 0.0037(12) -0.0090(12)
O7 0.0550(18) 0.0320(15) 0.0342(14) -0.0143(12) -0.0001(13) -0.0121(13)
O8 0.066(2) 0.071(2) 0.0436(17) -0.0345(16) 0.0185(16) -0.0169(17)
O9 0.214(13) 0.091(7) 0.070(6) -0.010(5) -0.010(7) 0.029(7)

loop_
_atom_type_symbol
_atom_type_description
_atom_type_scat_dispersion_real
_atom_type_scat_dispersion_imag
_atom_type_scat_source
C C 0.0033 0.0016 'International Tables Vol C Tables 4.2.6.8 and 6.1.1.4'
H H 0.0000 0.0000 'International Tables Vol C Tables 4.2.6.8 and 6.1.1.4'
N N 0.0061 0.0033 'International Tables Vol C Tables 4.2.6.8 and 6.1.1.4'
O O 0.0106 0.0060 'International Tables Vol C Tables 4.2.6.8 and 6.1.1.4'
Zn Zn 0.2839 1.4301 'International Tables Vol C Tables 4.2.6.8 and 6.1.1.4'

loop_
_geom_angle_atom_site_label_1
_geom_angle_atom_site_label_2
_geom_angle_atom_site_label_3
_geom_angle
_geom_angle_site_symmetry_1
_geom_angle_site_symmetry_3
O2 Zn1 O3 116.28(11) 4_565 3_755
O2 Zn1 O7 113.02(12) 4_565 .
O3 Zn1 O7 123.76(11) 3_755 .
O2 Zn1 O6 105.49(11) 4_565 3_655
O3 Zn1 O6 97.29(11) 3_755 3_655
O7 Zn1 O6 94.15(11) . 3_655
O2 Zn1 O8 93.57(12) 4_565 .
O3 Zn1 O8 92.68(11) 3_755 .
O7 Zn1 O8 58.58(10) . .
O6 Zn1 O8 151.61(10) 3_655 .
O5 Zn2 O1 96.14(11) 2_655 .
O5 Zn2 O4 125.96(10) 2_655 2_755
O1 Zn2 O4 95.25(11) . 2_755
O5 Zn2 N2 107.33(12) 2_655 .
O1 Zn2 N2 90.61(12) . .
O4 Zn2 N2 125.17(12) 2_755 .
O5 Zn2 N1 95.49(12) 2_655 .
O1 Zn2 N1 164.95(12) . .
O4 Zn2 N1 85.58(12) 2_755 .
N2 Zn2 N1 76.80(14) . .
O1 C1 O2 127.2(3) . .
O1 C1 C2 117.2(3) . .
O2 C1 C2 115.6(3) . .
C7 C2 C3 118.8(3) . .
C7 C2 C1 121.2(3) . .
C3 C2 C1 120.0(3) . .
C2 C3 C4 122.0(3) . .
C2 C3 H3 119.0 . .
C4 C3 H3 119.0 . .
C3 C4 C5 119.1(3) . .
C3 C4 C8 118.2(3) . .
C5 C4 C8 122.6(3) . .
C6 C5 C4 118.0(3) . .
C6 C5 C9 116.2(3) . .
C4 C5 C9 125.7(3) . .
C7 C6 C5 122.1(3) . .
C7 C6 H6 119.0 . .
C5 C6 H6 119.0 . .
C2 C7 C6 119.9(3) . .
C2 C7 H7 120.0 . .
C6 C7 H7 120.0 . .
O3 C8 O4 125.0(3) . .
O3 C8 C4 117.5(3) . .
O4 C8 C4 117.5(3) . .
C15 C9 C10 118.4(3) . .
C15 C9 C5 119.6(3) . .
C10 C9 C5 121.6(3) . .
C12 C10 C9 120.0(3) . .
C12 C10 C11 117.6(3) . .
C9 C10 C11 122.4(3) . .
O5 C11 O6 124.1(3) . .
O5 C11 C10 117.8(3) . .
O6 C11 C10 118.2(3) . .
C13 C12 C10 120.9(3) . .
C13 C12 H12 119.5 . .
C10 C12 H12 119.5 . .
C12 C13 C14 119.0(3) . .
C12 C13 C16 120.7(3) . .
C14 C13 C16 120.2(3) . .
C15 C14 C13 120.4(3) . .
C15 C14 H14 119.8 . .
C13 C14 H14 119.8 . .
C14 C15 C9 121.2(3) . .
C14 C15 H15 119.4 . .
C9 C15 H15 119.4 . .
O8 C16 O7 121.3(3) . .
O8 C16 C13 120.5(4) . .
O7 C16 C13 118.2(3) . .
N1 C17 C18 121.7(6) . .
N1 C17 H17 119.1 . .
C18 C17 H17 119.1 . .
C19 C18 C17 119.0(6) . .
C19 C18 H18 120.5 . .
C17 C18 H18 120.5 . .
C20 C19 C18 119.5(5) . .
C20 C19 H19 120.2 . .
C18 C19 H19 120.2 . .
C19 C20 C21 119.4(6) . .
C19 C20 H20 120.3 . .
C21 C20 H20 120.3 . .
N1 C21 C20 120.9(5) . .
N1 C21 C22 115.7(4) . .
C20 C21 C22 123.3(5) . .
N2 C22 C23 120.5(5) . .
N2 C22 C21 115.8(4) . .
C23 C22 C21 123.7(4) . .
C24 C23 C22 120.3(5) . .
C24 C23 H23 119.8 . .
C22 C23 H23 119.8 . .
C23 C24 C25 119.2(5) . .
C23 C24 H24 120.4 . .
C25 C24 H24 120.4 . .
C24 C25 C26 119.6(6) . .
C24 C25 H25 120.2 . .
C26 C25 H25 120.2 . .
N2 C26 C25 122.2(5) . .
N2 C26 H26 118.9 . .
C25 C26 H26 118.9 . .
C28 C27 N3 126.5(8) . .
C28 C27 H27 116.7 . .
N3 C27 H27 116.7 . .
C27 C28 C29 110.0(11) . .
C27 C28 H28 125.0 . .
C29 C28 H28 125.0 . .
C28 C29 C30 128.4(10) . .
C28 C29 H29 115.8 . .
C30 C29 H29 115.8 . .
C31 C30 C29 114.9(8) . .
C31 C30 H30 122.6 . .
C29 C30 H30 122.6 . .
N3 C31 C30 120.7(7) . .
N3 C31 C31 117.4(8) . 3_556
C30 C31 C31 121.8(9) . 3_556
C17 N1 C21 119.4(4) . .
C17 N1 Zn2 125.5(3) . .
C21 N1 Zn2 114.7(3) . .
C26 N2 C22 118.2(4) . .
C26 N2 Zn2 125.3(3) . .
C22 N2 Zn2 116.4(3) . .
C31 N3 C27 119.4(7) . .
C1 O1 Zn2 132.1(2) . .
C1 O2 Zn1 139.7(2) . 4_666
C8 O3 Zn1 123.1(2) . 3_755
C8 O4 Zn2 142.3(2) . 2_745
C11 O5 Zn2 118.1(2) . 2_645
C11 O6 Zn1 132.5(2) . 3_655
C16 O7 Zn1 99.6(2) . .
C16 O8 Zn1 80.5(2) . .

loop_
_geom_bond_atom_site_label_1
_geom_bond_atom_site_label_2
_geom_bond_distance
_geom_bond_site_symmetry_2
Zn1 O2 1.936(2) 4_565
Zn1 O3 1.940(2) 3_755
Zn1 O7 1.979(2) .
Zn1 O6 2.031(2) 3_655
Zn1 O8 2.412(3) .
Zn2 O5 1.993(3) 2_655
Zn2 O1 2.033(2) .
Zn2 O4 2.042(3) 2_755
Zn2 N2 2.098(3) .
Zn2 N1 2.146(3) .
C1 O1 1.244(4) .
C1 O2 1.259(4) .
C1 C2 1.504(5) .
C2 C7 1.379(5) .
C2 C3 1.384(5) .
C3 C4 1.389(5) .
C3 H3 0.9300 .
C4 C5 1.405(5) .
C4 C8 1.504(5) .
C5 C6 1.389(5) .
C5 C9 1.495(5) .
C6 C7 1.380(5) .
C6 H6 0.9300 .
C7 H7 0.9300 .
C8 O3 1.249(4) .
C8 O4 1.257(4) .
C9 C15 1.394(5) .
C9 C10 1.394(5) .
C10 C12 1.394(5) .
C10 C11 1.499(5) .
C11 O5 1.259(4) .
C11 O6 1.259(4) .
C12 C13 1.383(5) .
C12 H12 0.9300 .
C13 C14 1.387(5) .
C13 C16 1.503(5) .
C14 C15 1.378(5) .
C14 H14 0.9300 .
C15 H15 0.9300 .
C16 O8 1.235(5) .
C16 O7 1.267(5) .
C17 N1 1.330(6) .
C17 C18 1.386(7) .
C17 H17 0.9300 .
C18 C19 1.377(10) .
C18 H18 0.9300 .
C19 C20 1.355(9) .
C19 H19 0.9300 .
C20 C21 1.397(6) .
C20 H20 0.9300 .
C21 N1 1.344(6) .
C21 C22 1.462(7) .
C22 N2 1.347(5) .
C22 C23 1.389(7) .
C23 C24 1.342(8) .
C23 H23 0.9300 .
C24 C25 1.347(8) .
C24 H24 0.9300 .
C25 C26 1.376(7) .
C25 H25 0.9300 .
C26 N2 1.332(6) .
C26 H26 0.9300 .
C27 C28 1.415(12) .
C27 N3 1.413(9) .
C27 H27 0.9300 .
C28 C29 1.403(2) .
C28 H28 0.9300 .
C29 C30 1.421(11) .
C29 H29 0.9300 .
C30 C31 1.454(10) .
C30 H30 0.9300 .
C31 N3 1.340(8) .
C31 C31 1.449(13) 3_556
O2 Zn1 1.936(2) 4_666
O3 Zn1 1.940(2) 3_755
O4 Zn2 2.042(3) 2_745
O5 Zn2 1.993(3) 2_645
O6 Zn1 2.031(2) 3_655
